data_2012273
loop_
_publ_author_name
'Gzella, Andrzej'
'Wrzeciono, Urszula'

_publ_section_title
;
 Azole. 47. \"Uber 3-Thiomorpholino- und
 3-(4-Methylpiperazino)-5-nitroindazole
;
_journal_issue 10
_journal_name_full 'Acta Crystallographica Section C'
_journal_page_first 1189
_journal_page_last 1191
_journal_paper_doi 10.1107/S0108270101011027
_journal_volume 57
_journal_year 2001
_chemical_formula_moiety 'C11 H12 N4 O2 S'
_chemical_formula_sum 'C11 H12 N4 O2 S'
_chemical_formula_weight 264.31
_chemical_name_systematic
;
5-Nitro-3-thiomorpholino-1H-indazole
;
_space_group_IT_number 14
_symmetry_cell_setting monoclinic
_symmetry_space_group_name_Hall '-P 2ybc'
_symmetry_space_group_name_H-M 'P 1 21/c 1'
_audit_creation_method SHELXL97
_cell_angle_alpha 90
_cell_angle_beta 91.166(12)
_cell_angle_gamma 90
_cell_formula_units_Z 4
_cell_length_a 4.3897(8)
_cell_length_b 10.4102(10)
_cell_length_c 25.829(3)
_cell_measurement_reflns_used 37
_cell_measurement_temperature 293(2)
_cell_measurement_theta_max 25.1
_cell_measurement_theta_min 14.7
_cell_volume 1180.1(3)
_computing_cell_refinement 'KM-4 Software'
_computing_data_collection 'KM-4 Software (Kuma Diffraction, 1991)'
_computing_data_reduction 'KM-4 Software'
_computing_molecular_graphics 'WinGX und ORTEP-3 (Farrugia, 1997)'
_computing_publication_material 'WinGX und SHELXL97'
_computing_structure_refinement 'WinGX und SHELXL97 (Sheldrick, 1997)'
_computing_structure_solution 'WinGX (Farrugia, 1999) und SHELXS97 (Sheldrick, 1990)'
_diffrn_ambient_temperature 293(2)
_diffrn_measured_fraction_theta_full .972
_diffrn_measured_fraction_theta_max .972
_diffrn_measurement_device_type 'Kuma KM-4'
_diffrn_measurement_method \w/2\q
_diffrn_radiation_monochromator graphite
_diffrn_radiation_source 'fine-focus sealed tube'
_diffrn_radiation_type CuK\a
_diffrn_radiation_wavelength 1.54178
_diffrn_reflns_av_R_equivalents .034
_diffrn_reflns_av_sigmaI/netI .026
_diffrn_reflns_limit_h_max 5
_diffrn_reflns_limit_h_min 0
_diffrn_reflns_limit_k_max 12
_diffrn_reflns_limit_k_min 0
_diffrn_reflns_limit_l_max 31
_diffrn_reflns_limit_l_min -31
_diffrn_reflns_number 2499
_diffrn_reflns_theta_full 70.06
_diffrn_reflns_theta_max 70.06
_diffrn_reflns_theta_min 3.42
_diffrn_standards_decay_% 3.6
_diffrn_standards_interval_count 100
_diffrn_standards_number 2
_exptl_absorpt_coefficient_mu 2.463
_exptl_absorpt_correction_T_max .821
_exptl_absorpt_correction_T_min .528
_exptl_absorpt_correction_type \y-scan
_exptl_absorpt_process_details '(North et al., 1968)'
_exptl_crystal_colour yellow
_exptl_crystal_density_diffrn 1.488
_exptl_crystal_density_method 'not measured'
_exptl_crystal_description needle
_exptl_crystal_F_000 552
_exptl_crystal_size_max .43
_exptl_crystal_size_mid .18
_exptl_crystal_size_min .08
_refine_diff_density_max .29
_refine_diff_density_min -.23
_refine_ls_extinction_method none
_refine_ls_goodness_of_fit_ref 1.039
_refine_ls_hydrogen_treatment mixed
_refine_ls_matrix_type full
_refine_ls_number_parameters 167
_refine_ls_number_reflns 2192
_refine_ls_number_restraints 0
_refine_ls_restrained_S_all 1.039
_refine_ls_R_factor_all .060
_refine_ls_R_factor_gt .042
_refine_ls_shift/su_max <0.001
_refine_ls_shift/su_mean .000
_refine_ls_structure_factor_coef Fsqd
_refine_ls_weighting_details 'calc w = 1/[\s^2^(Fo^2^)+(0.0725P)^2^+0.5353P] where P=(Fo^2^+2Fc^2^)/3'
_refine_ls_weighting_scheme calc
_refine_ls_wR_factor_ref .128
_reflns_number_gt 1769
_reflns_number_total 2192
_reflns_threshold_expression I>2\s(I)
_cod_data_source_file jz1467.cif
_cod_data_source_block IIa
_cod_depositor_comments
;
The following automatic conversions were performed:
'_symmetry_cell_setting' value 'Monoclinic' changed to 'monoclinic'
according to '/home/saulius/struct/CIF-dictionaries/cif_core.dic'
dictionary named 'cif_core.dic' version 2.4.1 from 2010-06-29.

Automatic conversion script
Id: cif_fix_enum 1527 2010-12-29 10:47:43Z saulius 

The following automatic conversions were performed:

'_symmetry_cell_setting' value 'Monoclinic' changed to 'monoclinic'
according to /home/saulius/struct/CIF-dictionaries/cif_core.dic
dictionary named 'cif_core.dic' version 2.4.1 from 2010-06-29.

Automatic conversion script
Id: cif_fix_values 1715 2011-07-08 13:25:40Z adriana 
;
_cod_original_sg_symbol_H-M 'P 21/c'
_cod_database_code 2012273
_cod_database_fobs_code 2012273

loop_
_symmetry_equiv_pos_as_xyz
'x, y, z'
'-x, y+1/2, -z+1/2'
'-x, -y, -z'
'x, -y-1/2, z-1/2'

loop_
_atom_site_label
_atom_site_fract_x
_atom_site_fract_y
_atom_site_fract_z
_atom_site_U_iso_or_equiv
_atom_site_adp_type
_atom_site_calc_flag
_atom_site_refinement_flags
_atom_site_occupancy
_atom_site_disorder_assembly
_atom_site_disorder_group
_atom_site_type_symbol
N1 .2350(5) .39993(19) .01773(8) .0452(5) Uani d . 1 . . N
H1A .144(7) .416(3) -.0115(11) .060(8) Uiso d . 1 . . H
N2 .1906(4) .49003(18) .05557(7) .0421(4) Uani d . 1 . . N
C3 .3505(5) .4511(2) .09667(8) .0362(5) Uani d . 1 . . C
C4 .6950(5) .2481(2) .11285(8) .0379(5) Uani d . 1 . . C
H4 .7552 .2635 .1470 .045 Uiso calc . 1 . . H
C5 .7940(5) .1419(2) .08615(8) .0409(5) Uani d . 1 . . C
C6 .7094(5) .1156(2) .03465(9) .0452(5) Uani d . 1 . . C
H6 .7835 .0423 .0186 .054 Uiso calc . 1 . . H
C7 .5206(6) .1960(2) .00787(8) .0444(5) Uani d . 1 . . C
H7 .4635 .1797 -.0264 .053 Uiso calc . 1 . . H
C8 .4159(5) .3043(2) .03411(8) .0384(5) Uani d . 1 . . C
C9 .4997(5) .33121(19) .08587(8) .0348(4) Uani d . 1 . . C
N10 .3739(4) .52494(17) .14136(7) .0381(4) Uani d . 1 . . N
C11 .2603(6) .4597(2) .18796(8) .0438(5) Uani d . 1 . . C
H11A .3349 .3720 .1887 .053 Uiso calc . 1 . . H
H11B .0395 .4567 .1861 .053 Uiso calc . 1 . . H
C12 .3607(6) .5271(2) .23732(9) .0508(6) Uani d . 1 . . C
H12A .5815 .5293 .2393 .061 Uiso calc . 1 . . H
H12B .2897 .4788 .2668 .061 Uiso calc . 1 . . H
S13 .21585(15) .68925(6) .24065(2) .0528(2) Uani d . 1 . . S
C14 .3614(6) .7410(2) .17972(10) .0523(6) Uani d . 1 . . C
H14A .2948 .8284 .1730 .063 Uiso calc . 1 . . H
H14B .5822 .7411 .1817 .063 Uiso calc . 1 . . H
C15 .2576(6) .6564(2) .13526(9) .0481(6) Uani d . 1 . . C
H15A .0367 .6546 .1336 .058 Uiso calc . 1 . . H
H15B .3291 .6922 .1030 .058 Uiso calc . 1 . . H
N16 .9967(5) .0516(2) .11267(8) .0544(5) Uani d . 1 . . N
O17 1.0914(5) .0766(2) .15609(8) .0709(6) Uani d . 1 . . O
O18 1.0684(7) -.0459(2) .08947(9) .0947(9) Uani d . 1 . . O

loop_
_atom_site_aniso_label
_atom_site_aniso_U_11
_atom_site_aniso_U_22
_atom_site_aniso_U_33
_atom_site_aniso_U_12
_atom_site_aniso_U_13
_atom_site_aniso_U_23
N1 .0451(12) .0511(11) .0391(10) .0083(9) -.0064(8) -.0038(8)
N2 .0374(11) .0473(10) .0415(10) .0078(8) -.0026(8) -.0028(8)
C3 .0280(11) .0407(11) .0399(10) .0028(8) .0017(8) -.0005(8)
C4 .0318(12) .0422(11) .0397(10) .0011(8) .0014(8) -.0020(8)
C5 .0343(12) .0400(11) .0485(12) .0048(9) .0045(9) .0008(9)
C6 .0428(14) .0416(12) .0515(13) .0044(9) .0092(10) -.0077(9)
C7 .0452(14) .0485(12) .0395(11) .0001(10) .0018(9) -.0079(9)
C8 .0306(12) .0435(11) .0410(11) -.0010(8) .0003(8) -.0016(8)
C9 .0264(10) .0388(10) .0394(10) .0007(8) .0036(8) -.0032(8)
N10 .0370(10) .0384(9) .0391(9) .0059(7) .0014(7) -.0021(7)
C11 .0454(14) .0442(12) .0419(11) .0028(10) .0060(9) .0000(9)
C12 .0577(17) .0538(13) .0410(12) .0110(11) .0007(10) -.0011(10)
S13 .0537(4) .0569(4) .0479(4) .0097(3) .0017(3) -.0127(3)
C14 .0563(16) .0439(12) .0566(14) .0075(10) .0011(11) -.0063(10)
C15 .0574(16) .0432(12) .0437(12) .0128(10) -.0005(10) -.0009(9)
N16 .0559(14) .0524(12) .0552(12) .0179(10) .0063(10) .0015(9)
O17 .0765(15) .0763(13) .0594(12) .0331(11) -.0106(10) -.0007(10)
O18 .134(2) .0702(14) .0790(14) .0584(15) -.0100(14) -.0143(11)

loop_
_atom_type_symbol
_atom_type_description
_atom_type_scat_dispersion_real
_atom_type_scat_dispersion_imag
_atom_type_scat_source
C C .0181 .0091 'International Tables Vol C Tables 4.2.6.8 and 6.1.1.4'
H H .0000 .0000 'International Tables Vol C Tables 4.2.6.8 and 6.1.1.4'
N N .0311 .0180 'International Tables Vol C Tables 4.2.6.8 and 6.1.1.4'
O O .0492 .0322 'International Tables Vol C Tables 4.2.6.8 and 6.1.1.4'
S S .3331 .5567 'International Tables Vol C Tables 4.2.6.8 and 6.1.1.4'

loop_
_geom_angle_atom_site_label_1
_geom_angle_atom_site_label_2
_geom_angle_atom_site_label_3
_geom_angle
C8 N1 N2 112.08(18)
C8 N1 H1A 133(2)
N2 N1 H1A 115.1(19)
C3 N2 N1 106.35(17)
N2 C3 N10 121.76(18)
N2 C3 C9 110.22(18)
N10 C3 C9 127.91(19)
C5 C4 C9 116.40(19)
C5 C4 H4 121.8
C9 C4 H4 121.8
C4 C5 C6 123.5(2)
C4 C5 N16 118.6(2)
C6 C5 N16 117.9(2)
C7 C6 C5 120.7(2)
C7 C6 H6 119.6
C5 C6 H6 119.6
C6 C7 C8 117.0(2)
C6 C7 H7 121.5
C8 C7 H7 121.5
N1 C8 C7 130.3(2)
N1 C8 C9 107.12(19)
C7 C8 C9 122.6(2)
C4 C9 C8 119.81(19)
C4 C9 C3 135.95(19)
C8 C9 C3 104.21(18)
C3 N10 C15 114.00(17)
C3 N10 C11 113.72(17)
C15 N10 C11 113.20(17)
N10 C11 C12 112.06(19)
N10 C11 H11A 109.2
C12 C11 H11A 109.2
N10 C11 H11B 109.2
C12 C11 H11B 109.2
H11A C11 H11B 107.9
C11 C12 S13 112.15(17)
C11 C12 H12A 109.2
S13 C12 H12A 109.2
C11 C12 H12B 109.2
S13 C12 H12B 109.2
H12A C12 H12B 107.9
C14 S13 C12 96.15(11)
C15 C14 S13 112.63(19)
C15 C14 H14A 109.1
S13 C14 H14A 109.1
C15 C14 H14B 109.1
S13 C14 H14B 109.1
H14A C14 H14B 107.8
N10 C15 C14 111.29(19)
N10 C15 H15A 109.4
C14 C15 H15A 109.4
N10 C15 H15B 109.4
C14 C15 H15B 109.4
H15A C15 H15B 108.0
O17 N16 O18 122.9(2)
O17 N16 C5 119.3(2)
O18 N16 C5 117.8(2)

loop_
_geom_bond_atom_site_label_1
_geom_bond_atom_site_label_2
_geom_bond_site_symmetry_2
_geom_bond_distance
_geom_bond_publ_flag
N1 C8 . 1.337(3) ?
N1 N2 . 1.371(3) ?
N1 H1A . .86(3) ?
N2 C3 . 1.324(3) ?
C3 N10 . 1.389(3) ?
C3 C9 . 1.440(3) ?
C4 C5 . 1.378(3) ?
C4 C9 . 1.395(3) ?
C4 H4 . .9300 ?
C5 C6 . 1.400(3) ?
C5 N16 . 1.456(3) ?
C6 C7 . 1.357(3) ?
C6 H6 . .9300 ?
C7 C8 . 1.398(3) ?
C7 H7 . .9300 ?
C8 C9 . 1.408(3) ?
N10 C15 . 1.469(3) ?
N10 C11 . 1.477(3) ?
C11 C12 . 1.513(3) ?
C11 H11A . .9700 ?
C11 H11B . .9700 ?
C12 S13 . 1.806(3) ?
C12 H12A . .9700 ?
C12 H12B . .9700 ?
S13 C14 . 1.793(3) ?
C14 C15 . 1.510(3) ?
C14 H14A . .9700 ?
C14 H14B . .9700 ?
C15 H15A . .9700 ?
C15 H15B . .9700 ?
N16 O17 . 1.216(3) ?
N16 O18 . 1.223(3) ?

loop_
_geom_hbond_atom_site_label_D
_geom_hbond_atom_site_label_H
_geom_hbond_atom_site_label_A
_geom_hbond_site_symmetry_A
_geom_hbond_distance_DH
_geom_hbond_distance_HA
_geom_hbond_distance_DA
_geom_hbond_angle_DHA
_geom_hbond_publ_flag
N1 H1A N2 3_565 .86(3) 2.09(3) 2.871(3) 151(3) yes

loop_
_cod_related_entry_id
_cod_related_entry_database
_cod_related_entry_code
1 ChemSpider 21135110
